data_4066796
loop_
_publ_author_name
'Lee, Jhen-Yi'
'Cheng, Pi-Yun'
'Tsai, Yi-Hua'
'Lin, Guan-Ru'
'Liu, Shih-Pu'
'Sie, Ming-Han'
'Lee, Hon Man'

_publ_section_title
;
 Efficient Heck Reactions Catalyzed by Palladium(0) and -(II) Complexes
 Bearing N-Heterocyclic Carbene and Amide Functionalities
;
_journal_issue 17
_journal_name_full Organometallics
_journal_page_first 3901
_journal_paper_doi 10.1021/om1006402
_journal_volume 29
_journal_year 2010
_chemical_formula_moiety 'C23 H30'
_chemical_formula_sum 'C23 H30'
_chemical_formula_weight 306.47
_space_group_IT_number 14
_symmetry_cell_setting monoclinic
_symmetry_Int_Tables_number 14
_symmetry_space_group_name_Hall '-P 2ybc'
_symmetry_space_group_name_H-M 'P 1 21/c 1'
_atom_sites_solution_hydrogens geom
_atom_sites_solution_primary direct
_atom_sites_solution_secondary difmap
_audit_creation_method SHELXL-97
_cell_angle_alpha 90.00
_cell_angle_beta 100.638(3)
_cell_angle_gamma 90.00
_cell_formula_units_Z 4
_cell_length_a 9.9567(3)
_cell_length_b 11.2769(3)
_cell_length_c 17.4701(5)
_cell_measurement_reflns_used 3941
_cell_measurement_temperature 110(2)
_cell_measurement_theta_max 29.0830
_cell_measurement_theta_min 2.8402
_cell_volume 1927.84(10)
_computing_cell_refinement
;
CrysAlisPro, Oxford Diffraction Ltd.,
Version 1.171.33.46 (release 27-08-2009 CrysAlis171 .NET)
(compiled Aug 27 2009,17:19:36)
;
_computing_data_collection
;
CrysAlisPro, Oxford Diffraction Ltd.,
Version 1.171.33.46 (release 27-08-2009 CrysAlis171 .NET)
(compiled Aug 27 2009,17:19:36)
;
_computing_data_reduction
;
CrysAlisPro, Oxford Diffraction Ltd.,
Version 1.171.33.46 (release 27-08-2009 CrysAlis171 .NET)
(compiled Aug 27 2009,17:19:36)
;
_computing_molecular_graphics 'SHELXTL (Sheldrick, 2008)'
_computing_publication_material 'DIAMOND (Brandenburg, 1999)'
_computing_structure_refinement 'SHELXTL (Sheldrick, 2008)'
_computing_structure_solution 'SHELXTL (Sheldrick, 2008)'
_diffrn_ambient_temperature 110(2)
_diffrn_detector_area_resol_mean 16.0690
_diffrn_measured_fraction_theta_full 0.985
_diffrn_measured_fraction_theta_max 0.985
_diffrn_measurement_device_type 'Xcalibur, Sapphire3, Gemini'
_diffrn_measurement_method '\w scans'
_diffrn_radiation_monochromator graphite
_diffrn_radiation_probe x-ray
_diffrn_radiation_source 'Enhance (Mo) X-ray Source'
_diffrn_radiation_type MoK\a
_diffrn_radiation_wavelength 0.71073
_diffrn_reflns_av_R_equivalents 0.0272
_diffrn_reflns_av_sigmaI/netI 0.0529
_diffrn_reflns_limit_h_max 12
_diffrn_reflns_limit_h_min -11
_diffrn_reflns_limit_k_max 14
_diffrn_reflns_limit_k_min -11
_diffrn_reflns_limit_l_max 21
_diffrn_reflns_limit_l_min -22
_diffrn_reflns_number 8947
_diffrn_reflns_theta_full 27.00
_diffrn_reflns_theta_max 27.00
_diffrn_reflns_theta_min 2.84
_exptl_absorpt_coefficient_mu 0.059
_exptl_absorpt_correction_T_max 1.00000
_exptl_absorpt_correction_T_min 0.97386
_exptl_absorpt_correction_type multi-scan
_exptl_crystal_colour colorless
_exptl_crystal_density_diffrn 1.056
_exptl_crystal_density_method 'not measured'
_exptl_crystal_description plate
_exptl_crystal_F_000 672
_exptl_crystal_size_max 0.4
_exptl_crystal_size_mid 0.1
_exptl_crystal_size_min 0.1
_refine_diff_density_max 0.198
_refine_diff_density_min -0.225
_refine_diff_density_rms 0.034
_refine_ls_extinction_method none
_refine_ls_goodness_of_fit_ref 0.882
_refine_ls_hydrogen_treatment mixed
_refine_ls_matrix_type full
_refine_ls_number_parameters 317
_refine_ls_number_reflns 4150
_refine_ls_number_restraints 0
_refine_ls_restrained_S_all 0.882
_refine_ls_R_factor_all 0.0684
_refine_ls_R_factor_gt 0.0390
_refine_ls_shift/su_max 0.017
_refine_ls_shift/su_mean 0.002
_refine_ls_structure_factor_coef Fsqd
_refine_ls_weighting_details 'calc w=1/[\s^2^(Fo^2^)+(0.0505P)^2^+0.0000P] where P=(Fo^2^+2Fc^2^)/3'
_refine_ls_weighting_scheme calc
_refine_ls_wR_factor_gt 0.0838
_refine_ls_wR_factor_ref 0.0894
_reflns_number_gt 2697
_reflns_number_total 4150
_reflns_threshold_expression >2sigma(I)
_cod_data_source_file om1006402_si_002.cif
_cod_data_source_block 9
_cod_original_sg_symbol_H-M 'P 21/c'
_cod_database_code 4066796

loop_
_symmetry_equiv_pos_as_xyz
'x, y, z'
'-x, y+1/2, -z+1/2'
'-x, -y, -z'
'x, -y-1/2, z-1/2'

loop_
_atom_site_label
_atom_site_type_symbol
_atom_site_fract_x
_atom_site_fract_y
_atom_site_fract_z
_atom_site_U_iso_or_equiv
_atom_site_adp_type
_atom_site_occupancy
_atom_site_symmetry_multiplicity
_atom_site_calc_flag
_atom_site_refinement_flags
C1 C 0.39756(13) 0.55457(12) 0.19059(8) 0.0247(3) Uani 1 1 d .
C2 C 0.39685(13) 0.44557(12) 0.15445(8) 0.0262(3) Uani 1 1 d .
C3 C 0.27729(13) 0.38133(12) 0.13716(8) 0.0253(3) Uani 1 1 d .
C4 C 0.15855(13) 0.42669(12) 0.15710(8) 0.0242(3) Uani 1 1 d .
C5 C 0.15905(12) 0.53580(11) 0.19262(7) 0.0213(3) Uani 1 1 d .
C6 C 0.27888(11) 0.60256(10) 0.20960(7) 0.0193(3) Uani 1 1 d .
C7 C 0.28504(12) 0.72148(11) 0.24449(7) 0.0232(3) Uani 1 1 d .
C8 C 0.18435(12) 0.78350(10) 0.26376(7) 0.0183(3) Uani 1 1 d .
C9 C 0.20256(11) 0.90447(10) 0.29914(7) 0.0171(3) Uani 1 1 d .
C10 C 0.20071(11) 1.00543(11) 0.25166(7) 0.0175(3) Uani 1 1 d .
C11 C 0.22529(11) 1.11600(11) 0.28696(7) 0.0184(3) Uani 1 1 d .
C12 C 0.25134(11) 1.13009(11) 0.36742(7) 0.0188(3) Uani 1 1 d .
C13 C 0.24935(11) 1.02898(11) 0.41305(7) 0.0212(3) Uani 1 1 d .
C14 C 0.22483(11) 0.91680(11) 0.38071(7) 0.0196(3) Uani 1 1 d .
C15 C 0.22682(13) 0.80791(12) 0.43262(7) 0.0248(3) Uani 1 1 d .
C16 C 0.37185(16) 0.76173(16) 0.45776(11) 0.0416(4) Uani 1 1 d .
C17 C 0.16146(18) 0.82958(15) 0.50360(9) 0.0371(4) Uani 1 1 d .
C18 C 0.17513(12) 0.99588(11) 0.16334(7) 0.0210(3) Uani 1 1 d .
C19 C 0.30747(15) 1.01509(14) 0.13220(9) 0.0320(3) Uani 1 1 d .
C20 C 0.06351(14) 1.08023(12) 0.12441(8) 0.0255(3) Uani 1 1 d .
C21 C 0.27594(12) 1.25097(11) 0.40555(8) 0.0220(3) Uani 1 1 d .
C22 C 0.14203(14) 1.31567(14) 0.40346(10) 0.0463(4) Uani 1 1 d .
H22A H 0.1003 1.3329 0.3493 0.069 Uiso 1 1 calc R
H22B H 0.1590 1.3901 0.4326 0.069 Uiso 1 1 calc R
H22C H 0.0801 1.2659 0.4271 0.069 Uiso 1 1 calc R
C23 C 0.37458(16) 1.32771(14) 0.37034(9) 0.0341(4) Uani 1 1 d .
H1 H 0.4807(13) 0.5999(11) 0.2023(8) 0.028(4) Uiso 1 1 d .
H2 H 0.4818(12) 0.4145(11) 0.1411(8) 0.028(3) Uiso 1 1 d .
H3 H 0.2762(12) 0.3068(11) 0.1113(7) 0.023(3) Uiso 1 1 d .
H4 H 0.0746(13) 0.3804(12) 0.1450(7) 0.028(4) Uiso 1 1 d .
H5 H 0.0724(12) 0.5670(10) 0.2041(7) 0.022(3) Uiso 1 1 d .
H7 H 0.3770(13) 0.7574(13) 0.2550(8) 0.039(4) Uiso 1 1 d .
H8 H 0.0913(13) 0.7501(12) 0.2560(8) 0.030(3) Uiso 1 1 d .
H11 H 0.2245(11) 1.1875(11) 0.2534(7) 0.023(3) Uiso 1 1 d .
H12 H 0.2671(12) 1.0384(11) 0.4707(8) 0.026(3) Uiso 1 1 d .
H15 H 0.1741(11) 0.7438(11) 0.4008(7) 0.019(3) Uiso 1 1 d .
H18 H 0.1450(12) 0.9168(12) 0.1493(7) 0.022(3) Uiso 1 1 d .
H21 H 0.3177(11) 1.2369(11) 0.4602(8) 0.024(3) Uiso 1 1 d .
H16A H 0.3709(13) 0.6904(14) 0.4910(9) 0.044(4) Uiso 1 1 d .
H17A H 0.0656(16) 0.8625(14) 0.4885(9) 0.051(5) Uiso 1 1 d .
H19A H 0.3799(14) 0.9572(13) 0.1548(9) 0.041(4) Uiso 1 1 d .
H20A H -0.0244(13) 1.0677(12) 0.1449(8) 0.031(4) Uiso 1 1 d .
H23A H 0.3934(14) 1.4048(14) 0.4013(9) 0.043(4) Uiso 1 1 d .
H16B H 0.4311(16) 0.8273(15) 0.4900(9) 0.056(5) Uiso 1 1 d .
H17B H 0.1572(13) 0.7529(14) 0.5313(9) 0.041(4) Uiso 1 1 d .
H19B H 0.3447(12) 1.0991(13) 0.1442(8) 0.034(4) Uiso 1 1 d .
H20B H 0.0890(13) 1.1638(13) 0.1320(8) 0.037(4) Uiso 1 1 d .
H23B H 0.4692(15) 1.2813(14) 0.3719(9) 0.056(5) Uiso 1 1 d .
H16C H 0.4142(14) 0.7413(14) 0.4125(10) 0.053(5) Uiso 1 1 d .
H17C H 0.2192(14) 0.8893(14) 0.5405(9) 0.050(5) Uiso 1 1 d .
H19C H 0.2896(14) 1.0053(14) 0.0747(10) 0.048(4) Uiso 1 1 d .
H20C H 0.0452(12) 1.0653(12) 0.0680(9) 0.033(4) Uiso 1 1 d .
H23C H 0.3332(15) 1.3484(14) 0.3181(11) 0.055(5) Uiso 1 1 d .

loop_
_atom_site_aniso_label
_atom_site_aniso_U_11
_atom_site_aniso_U_22
_atom_site_aniso_U_33
_atom_site_aniso_U_23
_atom_site_aniso_U_13
_atom_site_aniso_U_12
C1 0.0185(7) 0.0270(7) 0.0291(7) 0.0025(6) 0.0060(5) 0.0001(6)
C2 0.0256(7) 0.0252(7) 0.0301(8) 0.0035(6) 0.0112(5) 0.0076(6)
C3 0.0341(8) 0.0174(7) 0.0256(7) -0.0007(6) 0.0088(6) 0.0035(6)
C4 0.0249(7) 0.0202(7) 0.0277(7) 0.0002(6) 0.0052(5) -0.0025(6)
C5 0.0193(7) 0.0207(7) 0.0250(7) 0.0011(6) 0.0069(5) 0.0008(5)
C6 0.0190(6) 0.0194(6) 0.0197(7) 0.0023(5) 0.0039(5) 0.0018(5)
C7 0.0189(7) 0.0231(7) 0.0276(7) -0.0015(6) 0.0040(5) -0.0030(6)
C8 0.0179(6) 0.0176(6) 0.0189(6) 0.0042(5) 0.0021(5) -0.0011(5)
C9 0.0122(5) 0.0184(6) 0.0208(7) 0.0001(5) 0.0031(4) -0.0001(5)
C10 0.0133(6) 0.0201(6) 0.0196(6) -0.0010(5) 0.0042(5) 0.0008(5)
C11 0.0164(6) 0.0173(6) 0.0219(7) 0.0023(5) 0.0049(5) 0.0017(5)
C12 0.0137(6) 0.0221(7) 0.0216(6) -0.0029(5) 0.0055(5) -0.0011(5)
C13 0.0196(6) 0.0277(7) 0.0164(7) -0.0011(6) 0.0033(5) -0.0032(5)
C14 0.0152(6) 0.0233(7) 0.0200(7) 0.0012(5) 0.0025(5) -0.0026(5)
C15 0.0285(7) 0.0249(7) 0.0201(7) 0.0031(6) 0.0018(5) -0.0080(6)
C16 0.0386(9) 0.0390(9) 0.0458(10) 0.0238(9) 0.0045(8) 0.0024(8)
C17 0.0475(10) 0.0396(9) 0.0253(8) 0.0066(7) 0.0098(7) -0.0111(8)
C18 0.0283(7) 0.0159(6) 0.0185(7) -0.0011(5) 0.0041(5) 0.0006(6)
C19 0.0356(8) 0.0385(9) 0.0247(8) 0.0022(7) 0.0130(6) 0.0101(7)
C20 0.0305(8) 0.0215(7) 0.0228(8) 0.0005(6) 0.0004(6) 0.0024(6)
C21 0.0220(7) 0.0227(7) 0.0207(7) -0.0028(6) 0.0025(5) -0.0017(5)
C22 0.0357(8) 0.0389(9) 0.0635(11) -0.0239(9) 0.0072(7) 0.0035(7)
C23 0.0449(9) 0.0275(8) 0.0303(9) -0.0064(7) 0.0075(7) -0.0150(7)

loop_
_atom_type_symbol
_atom_type_description
_atom_type_scat_dispersion_real
_atom_type_scat_dispersion_imag
_atom_type_scat_source
C C 0.0033 0.0016 'International Tables Vol C Tables 4.2.6.8 and 6.1.1.4'
H H 0.0000 0.0000 'International Tables Vol C Tables 4.2.6.8 and 6.1.1.4'

loop_
_geom_angle_atom_site_label_1
_geom_angle_atom_site_label_2
_geom_angle_atom_site_label_3
_geom_angle
C2 C1 C6 121.41(12)
C2 C1 H1 120.1(8)
C6 C1 H1 118.5(8)
C3 C2 C1 119.94(12)
C3 C2 H2 120.5(8)
C1 C2 H2 119.6(8)
C2 C3 C4 119.45(12)
C2 C3 H3 120.1(7)
C4 C3 H3 120.5(7)
C5 C4 C3 120.59(12)
C5 C4 H4 120.5(8)
C3 C4 H4 118.9(8)
C4 C5 C6 120.63(11)
C4 C5 H5 118.7(7)
C6 C5 H5 120.7(7)
C1 C6 C5 117.96(11)
C1 C6 C7 118.73(11)
C5 C6 C7 123.30(10)
C8 C7 C6 127.99(11)
C8 C7 H7 117.3(8)
C6 C7 H7 114.7(8)
C7 C8 C9 123.41(11)
C7 C8 H8 120.2(8)
C9 C8 H8 116.4(8)
C10 C9 C14 119.95(11)
C10 C9 C8 120.49(10)
C14 C9 C8 119.54(10)
C11 C10 C9 118.78(11)
C11 C10 C18 119.71(11)
C9 C10 C18 121.50(11)
C12 C11 C10 122.33(11)
C12 C11 H11 118.9(7)
C10 C11 H11 118.8(7)
C11 C12 C13 117.71(11)
C11 C12 C21 122.11(11)
C13 C12 C21 120.14(11)
C14 C13 C12 122.18(11)
C14 C13 H12 119.6(7)
C12 C13 H12 118.2(7)
C13 C14 C9 119.00(11)
C13 C14 C15 120.65(11)
C9 C14 C15 120.31(11)
C16 C15 C17 110.20(12)
C16 C15 C14 110.78(10)
C17 C15 C14 113.24(11)
C16 C15 H15 106.6(6)
C17 C15 H15 108.0(6)
C14 C15 H15 107.7(7)
C15 C16 H16A 109.6(8)
C15 C16 H16B 109.0(9)
H16A C16 H16B 108.9(12)
C15 C16 H16C 111.8(9)
H16A C16 H16C 109.3(13)
H16B C16 H16C 108.3(12)
C15 C17 H17A 111.8(9)
C15 C17 H17B 108.6(8)
H17A C17 H17B 108.8(11)
C15 C17 H17C 109.9(8)
H17A C17 H17C 108.2(12)
H17B C17 H17C 109.4(12)
C10 C18 C20 112.35(10)
C10 C18 C19 110.90(10)
C20 C18 C19 110.95(11)
C10 C18 H18 108.2(8)
C20 C18 H18 107.3(7)
C19 C18 H18 106.9(7)
C18 C19 H19A 111.9(8)
C18 C19 H19B 111.1(7)
H19A C19 H19B 108.5(11)
C18 C19 H19C 109.8(8)
H19A C19 H19C 108.0(11)
H19B C19 H19C 107.5(12)
C18 C20 H20A 111.2(8)
C18 C20 H20B 113.0(8)
H20A C20 H20B 107.8(11)
C18 C20 H20C 109.0(8)
H20A C20 H20C 108.5(10)
H20B C20 H20C 107.2(11)
C22 C21 C12 110.62(10)
C22 C21 C23 110.32(12)
C12 C21 C23 113.42(10)
C22 C21 H21 108.3(7)
C12 C21 H21 106.7(7)
C23 C21 H21 107.2(7)
C21 C22 H22A 109.5
C21 C22 H22B 109.5
H22A C22 H22B 109.5
C21 C22 H22C 109.5
H22A C22 H22C 109.5
H22B C22 H22C 109.5
C21 C23 H23A 109.8(8)
C21 C23 H23B 109.9(8)
H23A C23 H23B 109.1(11)
C21 C23 H23C 109.1(9)
H23A C23 H23C 107.5(12)
H23B C23 H23C 111.4(12)

loop_
_geom_bond_atom_site_label_1
_geom_bond_atom_site_label_2
_geom_bond_distance
C1 C2 1.3814(18)
C1 C6 1.3943(16)
C1 H1 0.962(13)
C2 C3 1.3785(18)
C2 H2 0.982(12)
C3 C4 1.3903(17)
C3 H3 0.953(13)
C4 C5 1.3776(18)
C4 H4 0.975(13)
C5 C6 1.3956(16)
C5 H5 0.987(11)
C6 C7 1.4696(17)
C7 C8 1.3162(16)
C7 H7 0.987(13)
C8 C9 1.4947(16)
C8 H8 0.986(12)
C9 C10 1.4068(16)
C9 C14 1.4081(16)
C10 C11 1.3926(16)
C10 C18 1.5206(17)
C11 C12 1.3905(16)
C11 H11 0.996(13)
C12 C13 1.3936(17)
C12 C21 1.5171(17)
C13 C14 1.3886(17)
C13 H12 0.995(13)
C14 C15 1.5244(17)
C15 C16 1.522(2)
C15 C17 1.5228(19)
C15 H15 1.000(13)
C16 H16A 0.993(16)
C16 H16B 1.044(17)
C16 H16C 0.989(16)
C17 H17A 1.013(16)
C17 H17B 0.995(15)
C17 H17C 1.030(16)
C18 C20 1.5243(18)
C18 C19 1.5309(18)
C18 H18 0.958(13)
C19 H19A 0.999(15)
C19 H19B 1.025(14)
C19 H19C 0.994(17)
C20 H20A 1.014(12)
C20 H20B 0.979(15)
C20 H20C 0.983(15)
C21 C22 1.5143(18)
C21 C23 1.5216(18)
C21 H21 0.981(13)
C22 H22A 0.9800
C22 H22B 0.9800
C22 H22C 0.9800
C23 H23A 1.023(16)
C23 H23B 1.074(15)
C23 H23C 0.958(18)

loop_
_geom_torsion_atom_site_label_1
_geom_torsion_atom_site_label_2
_geom_torsion_atom_site_label_3
_geom_torsion_atom_site_label_4
_geom_torsion
C6 C1 C2 C3 -0.7(2)
C1 C2 C3 C4 -0.64(19)
C2 C3 C4 C5 1.13(19)
C3 C4 C5 C6 -0.32(19)
C2 C1 C6 C5 1.45(19)
C2 C1 C6 C7 -177.03(12)
C4 C5 C6 C1 -0.95(18)
C4 C5 C6 C7 177.45(12)
C1 C6 C7 C8 177.31(13)
C5 C6 C7 C8 -1.1(2)
C6 C7 C8 C9 179.99(12)
C7 C8 C9 C10 84.22(15)
C7 C8 C9 C14 -94.32(14)
C14 C9 C10 C11 1.93(15)
C8 C9 C10 C11 -176.61(10)
C14 C9 C10 C18 -179.19(10)
C8 C9 C10 C18 2.27(16)
C9 C10 C11 C12 -0.12(16)
C18 C10 C11 C12 -179.02(10)
C10 C11 C12 C13 -1.39(16)
C10 C11 C12 C21 -179.06(10)
C11 C12 C13 C14 1.11(16)
C21 C12 C13 C14 178.83(10)
C12 C13 C14 C9 0.65(17)
C12 C13 C14 C15 178.54(10)
C10 C9 C14 C13 -2.19(16)
C8 C9 C14 C13 176.37(10)
C10 C9 C14 C15 179.92(10)
C8 C9 C14 C15 -1.53(15)
C13 C14 C15 C16 -84.81(15)
C9 C14 C15 C16 93.05(14)
C13 C14 C15 C17 39.59(16)
C9 C14 C15 C17 -142.55(12)
C11 C10 C18 C20 -51.91(14)
C9 C10 C18 C20 129.22(12)
C11 C10 C18 C19 72.90(14)
C9 C10 C18 C19 -105.97(12)
C11 C12 C21 C22 78.67(14)
C13 C12 C21 C22 -98.94(14)
C11 C12 C21 C23 -45.89(16)
C13 C12 C21 C23 136.49(12)

loop_
_cod_related_entry_id
_cod_related_entry_database
_cod_related_entry_code
1 ChemSpider 30659688
